data_6000118
loop_
_publ_author_name
'Jones, G. O.'
'Thomas, P. A.'

_publ_section_title
;
 The tetragonal phase of Na0.5Bi0.5TiO3 -
 a new variant of the perovskite structure
;
_journal_issue 3
_journal_name_full 'Acta Crystallographica B'
_journal_page_first 426
_journal_page_last 430
_journal_paper_doi 10.1107/S0108768100001166
_journal_volume 56
_journal_year 2000
_chemical_formula_sum 'Bi0.5 Na0.5 O3 Ti'
_space_group_name_H-M_alt 'P 4 b m'
_cell_angle_alpha 90.000
_cell_angle_beta 90.000
_cell_angle_gamma 90.000
_cell_length_a 5.5191
_cell_length_b 5.5191
_cell_length_c 3.9085
_cell_volume 119.05
_diffrn_ambient_temperature 698
_cod_duplicate_entry 2102068
_cod_database_code 6000118

loop_
_atom_site_label
_atom_site_fract_x
_atom_site_fract_y
_atom_site_fract_z
? ? ? ?
